data_4023206
loop_
_publ_author_name
'Lodovico Lunazzi'
'Andrea Mazzanti'
'Shaik Rafi'
'H. Surya Prakash Rao'

_publ_contact_author
;
Dr. Andrea Mazzanti
University of Bologna
Department of Organic Chemistry A.Mangini
Viale Risorgimento 4
40136 Bologna
Italy
;
_publ_contact_author_email mazzand@ms.fci.unibo.it
_publ_contact_author_fax '[039]051 209 3654'
_publ_contact_author_phone '[039]051 209 3633'
_publ_section_title
;
 Chair to Boat Interconversion and Face to Face Interactions
 in Isomeric Aryl-Substituted Perhydrocyclopentaquinolizines
;
_journal_name_full 'Journal of Organic Chemistry'
_journal_page_first 678
_journal_page_last 688
_journal_paper_doi 10.1021/jo702172u
_journal_volume 73
_journal_year 2008
_chemical_formula_moiety 'C25 H32 N O2, C2 F3 O2, C H Cl3'
_chemical_formula_sum 'C56 H66 Cl6 F6 N2 O8'
_chemical_formula_weight 1221.81
_chemical_name_common 'compound 2H+'
_chemical_name_systematic
; 
 (3S*,5R*,7aR*,9aS*)-3,5-di(4-methoxyphenyl)perhydrocyclopenta[ij]
 quinolizine trifluoroacetate
;
_space_group_IT_number 14
_symmetry_cell_setting monoclinic
_symmetry_space_group_name_Hall '-P 2ybc'
_symmetry_space_group_name_H-M 'P 1 21/c 1'
_atom_sites_solution_hydrogens geom
_atom_sites_solution_primary direct
_atom_sites_solution_secondary difmap
_audit_creation_date 14/06/2007
_audit_creation_method SHELXL-97
_audit_update_record 13/09/2007
_cell_angle_alpha 90.00
_cell_angle_beta 95.429(2)
_cell_angle_gamma 90.00
_cell_formula_units_Z 4
_cell_length_a 16.6403(16)
_cell_length_b 13.4738(13)
_cell_length_c 25.472(3)
_cell_measurement_temperature 273(2)
_cell_volume 5685.4(10)
_computing_cell_refinement 'Bruker APEX V1.27'
_computing_data_collection 'Bruker APEX V1.27'
_computing_data_reduction 'Bruker APEX V1.27'
_computing_molecular_graphics 'Mercury 1.4.2'
_computing_structure_refinement 'SHELXL-97 (Sheldrick, 1997)'
_computing_structure_solution 'SHELXS-97 (Sheldrick, 1990)'
_diffrn_ambient_temperature 273(2)
_diffrn_measured_fraction_theta_full 0.999
_diffrn_measured_fraction_theta_max 0.999
_diffrn_measurement_device_type 'Bruker APEX2'
_diffrn_measurement_method 'Bruker APEX2'
_diffrn_radiation_monochromator graphite
_diffrn_radiation_source 'fine-focus sealed tube'
_diffrn_radiation_type MoK\a
_diffrn_radiation_wavelength 0.71073
_diffrn_reflns_av_R_equivalents 0.0327
_diffrn_reflns_av_sigmaI/netI 0.0305
_diffrn_reflns_limit_h_max 20
_diffrn_reflns_limit_h_min -20
_diffrn_reflns_limit_k_max 16
_diffrn_reflns_limit_k_min -16
_diffrn_reflns_limit_l_max 31
_diffrn_reflns_limit_l_min -31
_diffrn_reflns_number 57235
_diffrn_reflns_theta_full 26.00
_diffrn_reflns_theta_max 26.00
_diffrn_reflns_theta_min 1.61
_exptl_absorpt_coefficient_mu 0.377
_exptl_absorpt_correction_T_max 0.9284
_exptl_absorpt_correction_T_min 0.8338
_exptl_absorpt_correction_type empirical
_exptl_crystal_colour colourless
_exptl_crystal_density_diffrn 1.427
_exptl_crystal_density_method 'not measured'
_exptl_crystal_description plate
_exptl_crystal_F_000 2544
_exptl_crystal_size_max 0.50
_exptl_crystal_size_mid 0.40
_exptl_crystal_size_min 0.20
_refine_diff_density_max 0.416
_refine_diff_density_min -0.610
_refine_diff_density_rms 0.054
_refine_ls_extinction_method none
_refine_ls_goodness_of_fit_ref 1.104
_refine_ls_hydrogen_treatment mixed
_refine_ls_matrix_type full
_refine_ls_number_parameters 822
_refine_ls_number_reflns 11172
_refine_ls_number_restraints 174
_refine_ls_restrained_S_all 1.187
_refine_ls_R_factor_all 0.0904
_refine_ls_R_factor_gt 0.0634
_refine_ls_shift/su_max 0.017
_refine_ls_shift/su_mean 0.001
_refine_ls_structure_factor_coef Fsqd
_refine_ls_weighting_details 'calc w=1/[\s^2^(Fo^2^)+(0.1147P)^2^+1.6459P] where P=(Fo^2^+2Fc^2^)/3'
_refine_ls_weighting_scheme calc
_refine_ls_wR_factor_gt 0.1957
_refine_ls_wR_factor_ref 0.2100
_reflns_number_gt 7514
_reflns_number_total 11172
_reflns_threshold_expression >2sigma(I)
_cod_data_source_file jo702172u-File004.cif
_cod_data_source_block p21c
_cod_original_sg_symbol_H-M 'P 21/c'
_cod_database_code 4023206

loop_
_symmetry_equiv_pos_as_xyz
'x, y, z'
'-x, y+1/2, -z+1/2'
'-x, -y, -z'
'x, -y-1/2, z-1/2'

loop_
_atom_site_label
_atom_site_type_symbol
_atom_site_fract_x
_atom_site_fract_y
_atom_site_fract_z
_atom_site_U_iso_or_equiv
_atom_site_adp_type
_atom_site_occupancy
_atom_site_symmetry_multiplicity
_atom_site_calc_flag
_atom_site_refinement_flags
_atom_site_disorder_assembly
_atom_site_disorder_group
N1 N 0.46451(12) 0.30896(15) 0.22963(8) 0.0340(4) Uani 1 1 d . A 4
H1N H 0.4341(17) 0.362(2) 0.2183(11) 0.047(8) Uiso 1 1 d . B 4
O1 O 0.25366(15) 0.24826(18) 0.43241(9) 0.0704(6) Uani 1 1 d . A 4
O2 O 0.41044(15) 0.46270(19) 0.46494(8) 0.0714(6) Uani 1 1 d . A 4
C1 C 0.52886(14) 0.34512(18) 0.27332(9) 0.0371(5) Uani 1 1 d . A 4
H1 H 0.5664 0.2901 0.2818 0.044 Uiso 1 1 calc R A 4
C2 C 0.57639(15) 0.42894(19) 0.24979(11) 0.0442(6) Uani 1 1 d . A 4
H2A H 0.5393 0.4814 0.2375 0.053 Uiso 1 1 calc R A 4
H2B H 0.6144 0.4564 0.2772 0.053 Uiso 1 1 calc R A 4
C3 C 0.62181(16) 0.3948(2) 0.20454(11) 0.0483(6) Uani 1 1 d . A 4
H3A H 0.6642 0.3491 0.2175 0.058 Uiso 1 1 calc R A 4
H3B H 0.6469 0.4515 0.1892 0.058 Uiso 1 1 calc R A 4
C4 C 0.56538(15) 0.3438(2) 0.16270(10) 0.0439(6) Uani 1 1 d . A 4
H4 H 0.5992 0.3081 0.1395 0.053 Uiso 1 1 calc R A 4
C5 C 0.50958(14) 0.26777(18) 0.18439(9) 0.0379(5) Uani 1 1 d . A 4
H5 H 0.5406 0.2088 0.1964 0.046 Uiso 1 1 calc R A 4
C6 C 0.45260(16) 0.2421(2) 0.13595(10) 0.0439(6) Uani 1 1 d . A 4
H6 H 0.4839 0.2032 0.1126 0.053 Uiso 1 1 calc R A 4
C7 C 0.38067(17) 0.1793(2) 0.14688(11) 0.0510(7) Uani 1 1 d . A 4
H7A H 0.3976 0.1108 0.1518 0.061 Uiso 1 1 calc R A 4
H7B H 0.3405 0.1822 0.1168 0.061 Uiso 1 1 calc R A 4
C8 C 0.34344(16) 0.2148(2) 0.19566(11) 0.0474(6) Uani 1 1 d . A 4
H8A H 0.3026 0.1676 0.2042 0.057 Uiso 1 1 calc R A 4
H8B H 0.3170 0.2780 0.1881 0.057 Uiso 1 1 calc R A 4
C9 C 0.40592(15) 0.22661(18) 0.24352(10) 0.0391(6) Uani 1 1 d . A 4
H9 H 0.4370 0.1648 0.2468 0.047 Uiso 1 1 calc R A 4
C10 C 0.50723(17) 0.4098(2) 0.12714(11) 0.0504(7) Uani 1 1 d . A 4
H10A H 0.4897 0.4663 0.1467 0.060 Uiso 1 1 calc R A 4
H10B H 0.5334 0.4339 0.0972 0.060 Uiso 1 1 calc R A 4
C11 C 0.43559(18) 0.3435(2) 0.10888(11) 0.0527(7) Uani 1 1 d . A 4
H11A H 0.4309 0.3362 0.0708 0.063 Uiso 1 1 calc R A 4
H11B H 0.3858 0.3717 0.1192 0.063 Uiso 1 1 calc R A 4
C12 C 0.36527(14) 0.23805(18) 0.29334(10) 0.0388(6) Uani 1 1 d . A 4
C13 C 0.30947(16) 0.3121(2) 0.30033(11) 0.0456(6) Uani 1 1 d . A 4
H13 H 0.2980 0.3590 0.2739 0.055 Uiso 1 1 calc R A 4
C14 C 0.27052(16) 0.3174(2) 0.34576(11) 0.0492(7) Uani 1 1 d . A 4
H14 H 0.2338 0.3682 0.3500 0.059 Uiso 1 1 calc R A 4
C15 C 0.28608(17) 0.2475(2) 0.38486(11) 0.0498(7) Uani 1 1 d . A 4
C16 C 0.33939(19) 0.1710(2) 0.37755(12) 0.0553(7) Uani 1 1 d . A 4
H16 H 0.3486 0.1220 0.4032 0.066 Uiso 1 1 calc R A 4
C17 C 0.37863(17) 0.16726(19) 0.33255(11) 0.0484(7) Uani 1 1 d . A 4
H17 H 0.4150 0.1161 0.3283 0.058 Uiso 1 1 calc R A 4
C18 C 0.2097(3) 0.3345(4) 0.44438(17) 0.0943(13) Uani 1 1 d . A 4
H18A H 0.1884 0.3260 0.4778 0.142 Uiso 1 1 calc R A 4
H18B H 0.1661 0.3446 0.4175 0.142 Uiso 1 1 calc R A 4
H18C H 0.2449 0.3911 0.4459 0.142 Uiso 1 1 calc R A 4
C19 C 0.49738(14) 0.37808(18) 0.32388(10) 0.0388(6) Uani 1 1 d . A 4
C20 C 0.45458(16) 0.46615(19) 0.32866(11) 0.0446(6) Uani 1 1 d . A 4
H20 H 0.4443 0.5072 0.2994 0.054 Uiso 1 1 calc R A 4
C21 C 0.42741(17) 0.4931(2) 0.37598(11) 0.0493(7) Uani 1 1 d . A 4
H21 H 0.3984 0.5517 0.3785 0.059 Uiso 1 1 calc R A 4
C22 C 0.44330(18) 0.4331(2) 0.41987(11) 0.0509(7) Uani 1 1 d . A 4
C23 C 0.48850(19) 0.3486(2) 0.41646(11) 0.0571(8) Uani 1 1 d . A 4
H23 H 0.5011 0.3093 0.4461 0.069 Uiso 1 1 calc R A 4
C24 C 0.51513(17) 0.3224(2) 0.36865(11) 0.0493(7) Uani 1 1 d . A 4
H24 H 0.5461 0.2653 0.3667 0.059 Uiso 1 1 calc R A 4
C25 C 0.4199(3) 0.3959(3) 0.50895(14) 0.0881(12) Uani 1 1 d . A 4
H25A H 0.3944 0.4235 0.5379 0.132 Uiso 1 1 calc R A 4
H25B H 0.4763 0.3862 0.5193 0.132 Uiso 1 1 calc R A 4
H25C H 0.3953 0.3334 0.4991 0.132 Uiso 1 1 calc R A 4
N2 N 0.03765(12) 0.94861(14) 0.26512(8) 0.0344(4) Uani 1 1 d . C 4
H2N H 0.0678(17) 0.891(2) 0.2779(11) 0.053(8) Uiso 1 1 d . D 4
O3 O 0.08905(17) 0.7716(2) 0.03141(9) 0.0813(7) Uani 1 1 d . C 4
O4 O 0.24158(15) 1.0064(2) 0.06165(9) 0.0758(7) Uani 1 1 d . C 4
C1A C 0.09684(15) 1.03190(17) 0.25275(10) 0.0394(6) Uani 1 1 d . C 4
H1A H 0.0659 1.0938 0.2498 0.047 Uiso 1 1 calc R C 4
C2A C 0.15818(17) 1.0418(2) 0.30093(11) 0.0501(7) Uani 1 1 d . C 4
H2A1 H 0.1843 0.9783 0.3081 0.060 Uiso 1 1 calc R C 4
H2A2 H 0.1993 1.0893 0.2933 0.060 Uiso 1 1 calc R C 4
C3A C 0.11971(19) 1.0756(2) 0.34974(12) 0.0549(7) Uani 1 1 d . C 4
H3A1 H 0.1591 1.0711 0.3803 0.066 Uiso 1 1 calc R C 4
H3A2 H 0.1035 1.1445 0.3456 0.066 Uiso 1 1 calc R C 4
C4A C 0.04670(17) 1.0129(2) 0.35892(11) 0.0474(6) Uani 1 1 d . C 4
H4A H 0.0149 1.0513 0.3822 0.057 Uiso 1 1 calc R C 4
C5A C -0.00923(15) 0.98876(18) 0.30996(10) 0.0404(6) Uani 1 1 d . C 4
H5A H -0.0395 1.0483 0.2980 0.048 Uiso 1 1 calc R C 4
C6A C -0.06587(16) 0.9135(2) 0.33012(11) 0.0450(6) Uani 1 1 d . C 4
H6A H -0.0999 0.9488 0.3533 0.054 Uiso 1 1 calc R C 4
C7A C -0.12157(16) 0.8646(2) 0.28745(11) 0.0489(7) Uani 1 1 d . C 4
H7A1 H -0.1630 0.9113 0.2742 0.059 Uiso 1 1 calc R C 4
H7A2 H -0.1478 0.8080 0.3020 0.059 Uiso 1 1 calc R C 4
C8A C -0.07448(16) 0.83064(19) 0.24265(11) 0.0456(6) Uani 1 1 d . C 4
H8A1 H -0.1119 0.8045 0.2145 0.055 Uiso 1 1 calc R C 4
H8A2 H -0.0386 0.7771 0.2551 0.055 Uiso 1 1 calc R C 4
C9A C -0.02455(15) 0.91335(18) 0.22032(10) 0.0388(6) Uani 1 1 d . C 4
H9A H -0.0610 0.9690 0.2108 0.047 Uiso 1 1 calc R C 4
C10A C 0.06252(19) 0.9107(2) 0.38540(11) 0.0537(7) Uani 1 1 d . C 4
H10C H 0.1127 0.8826 0.3757 0.064 Uiso 1 1 calc R C 4
H10D H 0.0658 0.9169 0.4235 0.064 Uiso 1 1 calc R C 4
C11A C -0.00920(17) 0.8451(2) 0.36534(11) 0.0497(7) Uani 1 1 d . C 4
H11C H -0.0364 0.8196 0.3946 0.060 Uiso 1 1 calc R C 4
H11D H 0.0087 0.7896 0.3452 0.060 Uiso 1 1 calc R C 4
C12A C 0.00891(15) 0.87750(18) 0.17061(10) 0.0407(6) Uani 1 1 d . C 4
C13A C 0.05106(17) 0.7888(2) 0.16831(11) 0.0481(6) Uani 1 1 d . C 4
H13A H 0.0626 0.7517 0.1989 0.058 Uiso 1 1 calc R C 4
C14A C 0.07596(18) 0.7551(2) 0.12148(12) 0.0546(7) Uani 1 1 d . C 4
H14A H 0.1041 0.6956 0.1206 0.065 Uiso 1 1 calc R C 4
C15A C 0.0592(2) 0.8097(2) 0.07557(12) 0.0582(8) Uani 1 1 d . C 4
C16A C 0.0155(2) 0.8961(2) 0.07686(12) 0.0604(8) Uani 1 1 d . C 4
H16A H 0.0026 0.9320 0.0461 0.073 Uiso 1 1 calc R C 4
C17A C -0.00914(18) 0.9295(2) 0.12432(11) 0.0514(7) Uani 1 1 d . C 4
H17A H -0.0385 0.9882 0.1249 0.062 Uiso 1 1 calc R C 4
C18A C 0.0779(3) 0.8277(4) -0.01585(16) 0.1043(16) Uani 1 1 d . C 4
H18D H 0.1013 0.7928 -0.0435 0.156 Uiso 1 1 calc R C 4
H18E H 0.1037 0.8911 -0.0105 0.156 Uiso 1 1 calc R C 4
H18F H 0.0213 0.8371 -0.0255 0.156 Uiso 1 1 calc R C 4
C19A C 0.13762(15) 1.02131(18) 0.20309(10) 0.0407(6) Uani 1 1 d . C 4
C20A C 0.19277(16) 0.9466(2) 0.19536(11) 0.0472(6) Uani 1 1 d . C 4
H20A H 0.2051 0.9002 0.2219 0.057 Uiso 1 1 calc R C 4
C21A C 0.22961(17) 0.9395(2) 0.14930(12) 0.0526(7) Uani 1 1 d . C 4
H21A H 0.2661 0.8887 0.1447 0.063 Uiso 1 1 calc R C 4
C22A C 0.21144(18) 1.0092(2) 0.10999(12) 0.0528(7) Uani 1 1 d . C 4
C23A C 0.15958(19) 1.0865(2) 0.11775(12) 0.0554(7) Uani 1 1 d . C 4
H23A H 0.1495 1.1349 0.0919 0.066 Uiso 1 1 calc R C 4
C24A C 0.12281(17) 1.09162(19) 0.16378(11) 0.0477(6) Uani 1 1 d . C 4
H24A H 0.0873 1.1434 0.1686 0.057 Uiso 1 1 calc R C 4
C25A C 0.2832(3) 0.9207(4) 0.04814(18) 0.0988(14) Uani 1 1 d . C 4
H25D H 0.3013 0.9289 0.0137 0.148 Uiso 1 1 calc R C 4
H25E H 0.2478 0.8645 0.0480 0.148 Uiso 1 1 calc R C 4
H25F H 0.3289 0.9102 0.0735 0.148 Uiso 1 1 calc R C 4
O7 O 0.07712(13) 0.65135(15) 0.28917(10) 0.0683(6) Uani 1 1 d D E 4
O8 O 0.14888(12) 0.79080(13) 0.29310(8) 0.0524(5) Uani 1 1 d D E 4
C53 C 0.13698(16) 0.70179(19) 0.30100(10) 0.0428(6) Uani 1 1 d D E 4
F4 F 0.2074(7) 0.5539(5) 0.3224(8) 0.181(9) Uani 0.48(2) 1 d PD F 1
F5 F 0.1849(10) 0.6158(14) 0.3777(6) 0.159(7) Uani 0.48(2) 1 d PD F 1
F6 F 0.2688(9) 0.6911(12) 0.3434(10) 0.152(9) Uani 0.48(2) 1 d PD F 1
C54 C 0.2035(8) 0.6441(9) 0.3328(6) 0.075(8) Uani 0.48(2) 1 d PD F 1
F4A F 0.2793(7) 0.6785(12) 0.3211(8) 0.127(6) Uani 0.52(2) 1 d PD F 2
F5A F 0.2111(12) 0.660(2) 0.3791(4) 0.192(9) Uani 0.52(2) 1 d PD F 2
F6A F 0.2222(9) 0.5624(9) 0.3095(6) 0.178(7) Uani 0.52(2) 1 d PD F 2
C54A C 0.2108(7) 0.6461(6) 0.3300(4) 0.056(6) Uani 0.52(2) 1 d PD F 2
O5 O 0.42413(12) 0.60682(15) 0.21063(10) 0.0661(6) Uani 1 1 d D G .
O6 O 0.35347(11) 0.46607(13) 0.20333(8) 0.0519(5) Uani 1 1 d D G .
C52 C 0.36381(15) 0.55645(18) 0.19905(10) 0.0408(6) Uani 1 1 d D . .
F1 F 0.2268(7) 0.5676(11) 0.1658(9) 0.138(7) Uani 0.44(2) 1 d PD G 1
F2 F 0.3025(7) 0.6563(11) 0.1312(5) 0.102(5) Uani 0.44(2) 1 d PD G 1
F3 F 0.2767(9) 0.6926(11) 0.2045(6) 0.125(6) Uani 0.44(2) 1 d PD G 1
C51 C 0.2913(7) 0.6181(10) 0.1761(5) 0.071(11) Uani 0.44(2) 1 d PD G 1
F1A F 0.2823(12) 0.608(2) 0.1241(4) 0.190(7) Uani 0.56(2) 1 d PD G 2
F2A F 0.2918(7) 0.7070(5) 0.1853(9) 0.144(6) Uani 0.56(2) 1 d PD G 2
F3A F 0.2224(5) 0.5820(11) 0.1875(8) 0.146(5) Uani 0.56(2) 1 d PD G 2
C51A C 0.2890(5) 0.6132(6) 0.1743(4) 0.052(6) Uani 0.56(2) 1 d PD G 2
Cl1 Cl 0.21250(7) 0.34704(10) 0.06627(5) 0.1003(4) Uani 1 1 d . . .
Cl2 Cl 0.07259(6) 0.35123(10) -0.00887(4) 0.0941(4) Uani 1 1 d . . .
Cl3 Cl 0.13896(8) 0.53313(9) 0.03278(4) 0.0941(4) Uani 1 1 d . . .
C101 C 0.1615(2) 0.4121(3) 0.01383(14) 0.0719(10) Uani 1 1 d . . .
H101 H 0.1964 0.4157 -0.0150 0.086 Uiso 1 1 calc R . .
Cl4 Cl 0.37512(19) 0.7543(2) 0.47262(11) 0.1212(13) Uani 0.643(7) 1 d PD H 1
Cl5 Cl 0.28322(17) 0.9152(2) 0.43261(11) 0.1154(11) Uani 0.643(7) 1 d PD H 1
Cl6 Cl 0.3984(5) 0.9496(7) 0.5167(2) 0.246(4) Uani 0.643(7) 1 d PD H 1
C102 C 0.3307(4) 0.8657(5) 0.4899(3) 0.081(2) Uani 0.643(7) 1 d PD H 1
H102 H 0.2906 0.8522 0.5147 0.097 Uiso 0.643(7) 1 calc PR H 1
Cl4A Cl 0.3266(14) 0.9745(17) 0.4665(11) 0.48(2) Uani 0.357(7) 1 d PD H 2
Cl5A Cl 0.3320(13) 0.7811(15) 0.4723(6) 0.380(12) Uani 0.357(7) 1 d PD H 2
Cl6A Cl 0.4306(13) 0.8963(9) 0.5313(6) 0.285(9) Uani 0.357(7) 1 d PD H 2
C103 C 0.3317(16) 0.8813(15) 0.5120(10) 0.503(19) Uani 0.357(7) 1 d PD H 2
H103 H 0.2936 0.8824 0.5390 0.604 Uiso 0.357(7) 1 calc PR H 2

loop_
_atom_site_aniso_label
_atom_site_aniso_U_11
_atom_site_aniso_U_22
_atom_site_aniso_U_33
_atom_site_aniso_U_23
_atom_site_aniso_U_13
_atom_site_aniso_U_12
N1 0.0346(10) 0.0270(10) 0.0400(11) 0.0006(8) 0.0016(8) 0.0010(8)
O1 0.0796(15) 0.0737(15) 0.0623(13) 0.0029(11) 0.0291(12) -0.0007(12)
O2 0.0850(16) 0.0814(16) 0.0497(12) -0.0001(11) 0.0169(11) 0.0112(13)
C1 0.0341(12) 0.0311(12) 0.0443(13) -0.0012(10) -0.0050(10) 0.0024(10)
C2 0.0390(13) 0.0367(13) 0.0557(16) -0.0039(11) -0.0022(12) -0.0031(11)
C3 0.0372(13) 0.0460(15) 0.0619(17) 0.0008(13) 0.0058(12) -0.0028(12)
C4 0.0403(13) 0.0421(15) 0.0503(15) -0.0018(11) 0.0095(11) 0.0021(11)
C5 0.0382(13) 0.0331(13) 0.0424(13) -0.0035(10) 0.0031(10) 0.0032(10)
C6 0.0491(15) 0.0418(14) 0.0405(13) -0.0059(11) 0.0033(11) 0.0018(12)
C7 0.0527(16) 0.0455(15) 0.0532(16) -0.0078(12) -0.0029(13) -0.0074(13)
C8 0.0436(14) 0.0426(15) 0.0550(16) -0.0059(12) -0.0001(12) -0.0109(12)
C9 0.0392(13) 0.0268(12) 0.0515(15) 0.0008(10) 0.0047(11) -0.0014(10)
C10 0.0509(16) 0.0470(16) 0.0539(16) 0.0090(13) 0.0083(13) 0.0000(13)
C11 0.0563(17) 0.0585(18) 0.0417(15) 0.0024(13) -0.0035(12) -0.0001(14)
C12 0.0372(13) 0.0298(12) 0.0489(14) 0.0015(10) 0.0022(11) -0.0034(10)
C13 0.0427(14) 0.0402(14) 0.0534(16) 0.0052(12) 0.0031(12) 0.0027(11)
C14 0.0405(14) 0.0463(15) 0.0615(17) -0.0044(13) 0.0093(12) 0.0028(12)
C15 0.0487(15) 0.0508(17) 0.0512(16) -0.0003(13) 0.0121(12) -0.0102(13)
C16 0.0690(19) 0.0443(16) 0.0536(17) 0.0129(13) 0.0106(14) -0.0017(14)
C17 0.0542(16) 0.0337(14) 0.0579(17) 0.0078(12) 0.0079(13) 0.0037(12)
C18 0.095(3) 0.105(3) 0.089(3) -0.008(2) 0.044(2) 0.019(3)
C19 0.0376(13) 0.0331(13) 0.0440(13) -0.0023(10) -0.0049(10) -0.0022(10)
C20 0.0514(15) 0.0343(13) 0.0470(15) 0.0008(11) -0.0016(12) 0.0037(11)
C21 0.0532(16) 0.0427(15) 0.0518(16) -0.0066(12) 0.0034(13) 0.0064(13)
C22 0.0530(16) 0.0537(17) 0.0453(15) -0.0061(13) 0.0004(12) -0.0004(13)
C23 0.0683(19) 0.0620(19) 0.0394(15) 0.0068(13) -0.0031(13) 0.0064(15)
C24 0.0535(16) 0.0435(15) 0.0487(15) 0.0017(12) -0.0059(12) 0.0116(12)
C25 0.114(3) 0.103(3) 0.0500(19) 0.0111(19) 0.022(2) 0.012(3)
N2 0.0358(10) 0.0255(10) 0.0411(11) -0.0007(8) -0.0006(8) 0.0003(8)
O3 0.108(2) 0.0803(17) 0.0596(14) -0.0211(12) 0.0261(13) -0.0106(15)
O4 0.0850(16) 0.0794(17) 0.0676(15) 0.0042(12) 0.0316(13) -0.0006(14)
C1A 0.0417(13) 0.0250(12) 0.0508(15) -0.0003(10) 0.0010(11) -0.0030(10)
C2A 0.0473(15) 0.0439(15) 0.0574(17) -0.0048(13) -0.0035(13) -0.0120(12)
C3A 0.0648(18) 0.0445(16) 0.0535(16) -0.0108(13) -0.0050(14) -0.0106(14)
C4A 0.0561(16) 0.0401(15) 0.0456(14) -0.0075(11) 0.0017(12) -0.0008(12)
C5A 0.0437(14) 0.0306(12) 0.0467(14) -0.0023(10) 0.0029(11) 0.0059(10)
C6A 0.0453(14) 0.0397(14) 0.0510(15) -0.0019(11) 0.0094(12) 0.0013(11)
C7A 0.0381(13) 0.0457(15) 0.0627(17) 0.0017(13) 0.0036(12) -0.0028(12)
C8A 0.0421(14) 0.0367(14) 0.0565(16) -0.0036(12) -0.0027(12) -0.0037(11)
C9A 0.0374(13) 0.0326(13) 0.0445(14) -0.0023(10) -0.0066(10) 0.0039(10)
C10A 0.0639(18) 0.0500(17) 0.0455(15) 0.0006(12) -0.0032(13) -0.0010(14)
C11A 0.0559(16) 0.0459(16) 0.0476(15) 0.0066(12) 0.0071(13) -0.0013(13)
C12A 0.0431(13) 0.0330(13) 0.0442(14) -0.0038(10) -0.0049(11) -0.0029(11)
C13A 0.0543(16) 0.0371(14) 0.0515(16) -0.0041(12) -0.0018(12) 0.0019(12)
C14A 0.0612(18) 0.0407(15) 0.0618(18) -0.0129(13) 0.0053(14) -0.0015(13)
C15A 0.0673(19) 0.0575(19) 0.0508(17) -0.0172(14) 0.0102(14) -0.0180(16)
C16A 0.076(2) 0.0580(19) 0.0468(16) 0.0027(14) 0.0016(15) -0.0073(16)
C17A 0.0586(17) 0.0425(15) 0.0513(16) -0.0001(12) -0.0048(13) -0.0021(13)
C18A 0.141(4) 0.114(4) 0.063(2) -0.012(2) 0.033(3) -0.020(3)
C19A 0.0385(13) 0.0316(13) 0.0510(15) 0.0025(11) -0.0004(11) -0.0028(10)
C20A 0.0447(14) 0.0409(15) 0.0555(16) 0.0085(12) 0.0028(12) 0.0032(12)
C21A 0.0467(15) 0.0476(16) 0.0645(18) -0.0008(14) 0.0101(13) 0.0037(13)
C22A 0.0504(16) 0.0504(17) 0.0590(17) 0.0008(14) 0.0129(13) -0.0098(13)
C23A 0.0658(18) 0.0443(16) 0.0561(17) 0.0121(13) 0.0059(14) -0.0029(14)
C24A 0.0513(15) 0.0318(13) 0.0599(17) 0.0044(12) 0.0044(13) 0.0017(12)
C25A 0.108(3) 0.100(3) 0.096(3) -0.007(3) 0.053(3) 0.010(3)
O7 0.0537(12) 0.0415(12) 0.1056(18) -0.0014(11) -0.0133(12) -0.0045(10)
O8 0.0550(11) 0.0303(10) 0.0706(13) 0.0068(9) -0.0008(9) 0.0029(8)
C53 0.0446(14) 0.0329(14) 0.0500(15) -0.0019(11) 0.0001(12) 0.0027(11)
F4 0.112(7) 0.027(4) 0.38(2) 0.058(7) -0.122(10) -0.014(5)
F5 0.119(8) 0.229(13) 0.126(9) 0.129(10) -0.006(6) -0.011(7)
F6 0.083(10) 0.099(7) 0.25(2) 0.075(10) -0.095(10) -0.040(8)
C54 0.043(8) 0.090(16) 0.091(14) -0.020(9) 0.000(8) -0.014(7)
F4A 0.040(4) 0.125(8) 0.214(13) 0.088(8) 0.008(6) 0.014(4)
F5A 0.146(13) 0.37(3) 0.061(5) 0.036(8) -0.018(5) 0.070(14)
F6A 0.182(11) 0.129(11) 0.211(10) -0.066(8) -0.045(7) 0.115(9)
C54A 0.064(10) 0.027(7) 0.071(10) 0.035(7) -0.017(7) 0.002(5)
O5 0.0494(11) 0.0394(11) 0.1055(18) 0.0026(11) -0.0136(11) -0.0067(9)
O6 0.0529(11) 0.0305(10) 0.0713(13) 0.0076(9) -0.0004(9) 0.0019(8)
C52 0.0431(14) 0.0344(14) 0.0442(14) 0.0013(11) 0.0001(11) 0.0027(12)
F1 0.064(8) 0.073(5) 0.254(16) 0.063(8) -0.099(10) -0.029(6)
F2 0.093(5) 0.123(8) 0.088(8) 0.074(7) -0.005(5) 0.008(5)
F3 0.129(9) 0.096(10) 0.147(8) -0.056(7) 0.000(6) 0.068(8)
C51 0.075(15) 0.054(12) 0.080(19) 0.001(10) -0.010(11) -0.035(9)
F1A 0.201(13) 0.277(19) 0.080(5) 0.011(8) -0.057(7) 0.071(12)
F2A 0.086(5) 0.037(3) 0.292(16) 0.028(6) -0.073(7) 0.005(3)
F3A 0.044(4) 0.118(8) 0.281(13) 0.087(8) 0.037(7) 0.015(4)
C51A 0.041(8) 0.037(8) 0.074(13) 0.017(6) -0.010(7) 0.017(6)
Cl1 0.0787(7) 0.1113(9) 0.1062(8) 0.0154(7) -0.0163(6) 0.0153(6)
Cl2 0.0763(6) 0.1181(9) 0.0852(7) 0.0039(6) -0.0065(5) -0.0192(6)
Cl3 0.1124(8) 0.0890(7) 0.0803(7) -0.0026(5) 0.0063(6) 0.0115(6)
C101 0.065(2) 0.089(3) 0.063(2) 0.0027(18) 0.0112(16) -0.0010(19)
Cl4 0.133(2) 0.122(2) 0.1113(18) 0.0517(14) 0.0257(14) 0.0521(18)
Cl5 0.1045(16) 0.134(2) 0.1102(17) 0.0297(15) 0.0222(13) 0.0537(14)
Cl6 0.302(7) 0.290(8) 0.149(4) -0.099(5) 0.033(4) -0.175(7)
C102 0.070(4) 0.090(5) 0.085(5) 0.015(4) 0.023(3) 0.002(4)
Cl4A 0.48(3) 0.40(2) 0.61(3) 0.37(3) 0.44(3) 0.30(2)
Cl5A 0.42(2) 0.44(2) 0.300(14) -0.085(15) 0.121(14) -0.289(19)
Cl6A 0.43(2) 0.158(8) 0.258(13) 0.013(7) -0.021(12) -0.067(10)
C103 0.78(7) 0.53(5) 0.19(4) 0.02(4) -0.02(5) -0.523

loop_
_atom_type_symbol
_atom_type_description
_atom_type_scat_dispersion_real
_atom_type_scat_dispersion_imag
_atom_type_scat_source
C C 0.0033 0.0016 'International Tables Vol C Tables 4.2.6.8 and 6.1.1.4'
H H 0.0000 0.0000 'International Tables Vol C Tables 4.2.6.8 and 6.1.1.4'
N N 0.0061 0.0033 'International Tables Vol C Tables 4.2.6.8 and 6.1.1.4'
O O 0.0106 0.0060 'International Tables Vol C Tables 4.2.6.8 and 6.1.1.4'
F F 0.0171 0.0103 'International Tables Vol C Tables 4.2.6.8 and 6.1.1.4'
Cl Cl 0.1484 0.1585 'International Tables Vol C Tables 4.2.6.8 and 6.1.1.4'

loop_
_geom_angle_atom_site_label_1
_geom_angle_atom_site_label_2
_geom_angle_atom_site_label_3
_geom_angle
_geom_angle_site_symmetry_1
_geom_angle_site_symmetry_3
_geom_angle_publ_flag
C5 N1 C9 106.05(17) . . ?
C5 N1 C1 107.41(17) . . ?
C9 N1 C1 118.13(18) . . ?
C5 N1 H1N 110.1(18) . . ?
C9 N1 H1N 107.0(18) . . ?
C1 N1 H1N 108.0(18) . . ?
C15 O1 C18 116.7(3) . . ?
C22 O2 C25 116.5(3) . . ?
C19 C1 C2 110.6(2) . . ?
C19 C1 N1 115.82(19) . . ?
C2 C1 N1 107.34(19) . . ?
C19 C1 H1 107.6 . . ?
C2 C1 H1 107.6 . . ?
N1 C1 H1 107.6 . . ?
C3 C2 C1 112.8(2) . . ?
C3 C2 H2A 109.0 . . ?
C1 C2 H2A 109.0 . . ?
C3 C2 H2B 109.0 . . ?
C1 C2 H2B 109.0 . . ?
H2A C2 H2B 107.8 . . ?
C2 C3 C4 110.7(2) . . ?
C2 C3 H3A 109.5 . . ?
C4 C3 H3A 109.5 . . ?
C2 C3 H3B 109.5 . . ?
C4 C3 H3B 109.5 . . ?
H3A C3 H3B 108.1 . . ?
C3 C4 C5 114.1(2) . . ?
C3 C4 C10 117.7(2) . . ?
C5 C4 C10 103.3(2) . . ?
C3 C4 H4 107.0 . . ?
C5 C4 H4 107.0 . . ?
C10 C4 H4 107.0 . . ?
C4 C5 C6 102.3(2) . . ?
C4 C5 N1 112.76(19) . . ?
C6 C5 N1 112.27(19) . . ?
C4 C5 H5 109.8 . . ?
C6 C5 H5 109.8 . . ?
N1 C5 H5 109.8 . . ?
C7 C6 C5 114.9(2) . . ?
C7 C6 C11 117.5(2) . . ?
C5 C6 C11 103.6(2) . . ?
C7 C6 H6 106.7 . . ?
C5 C6 H6 106.7 . . ?
C11 C6 H6 106.7 . . ?
C6 C7 C8 111.5(2) . . ?
C6 C7 H7A 109.3 . . ?
C8 C7 H7A 109.3 . . ?
C6 C7 H7B 109.3 . . ?
C8 C7 H7B 109.3 . . ?
H7A C7 H7B 108.0 . . ?
C7 C8 C9 112.6(2) . . ?
C7 C8 H8A 109.1 . . ?
C9 C8 H8A 109.1 . . ?
C7 C8 H8B 109.1 . . ?
C9 C8 H8B 109.1 . . ?
H8A C8 H8B 107.8 . . ?
C12 C9 C8 110.9(2) . . ?
C12 C9 N1 117.76(19) . . ?
C8 C9 N1 106.77(19) . . ?
C12 C9 H9 107.0 . . ?
C8 C9 H9 107.0 . . ?
N1 C9 H9 107.0 . . ?
C11 C10 C4 105.7(2) . . ?
C11 C10 H10A 110.6 . . ?
C4 C10 H10A 110.6 . . ?
C11 C10 H10B 110.6 . . ?
C4 C10 H10B 110.6 . . ?
H10A C10 H10B 108.7 . . ?
C10 C11 C6 106.1(2) . . ?
C10 C11 H11A 110.5 . . ?
C6 C11 H11A 110.5 . . ?
C10 C11 H11B 110.5 . . ?
C6 C11 H11B 110.5 . . ?
H11A C11 H11B 108.7 . . ?
C17 C12 C13 117.9(2) . . ?
C17 C12 C9 119.0(2) . . ?
C13 C12 C9 122.9(2) . . ?
C14 C13 C12 121.2(3) . . ?
C14 C13 H13 119.4 . . ?
C12 C13 H13 119.4 . . ?
C15 C14 C13 120.0(3) . . ?
C15 C14 H14 120.0 . . ?
C13 C14 H14 120.0 . . ?
O1 C15 C14 124.8(3) . . ?
O1 C15 C16 115.8(3) . . ?
C14 C15 C16 119.4(3) . . ?
C17 C16 C15 120.1(3) . . ?
C17 C16 H16 120.0 . . ?
C15 C16 H16 120.0 . . ?
C16 C17 C12 121.4(3) . . ?
C16 C17 H17 119.3 . . ?
C12 C17 H17 119.3 . . ?
O1 C18 H18A 109.5 . . ?
O1 C18 H18B 109.5 . . ?
H18A C18 H18B 109.5 . . ?
O1 C18 H18C 109.5 . . ?
H18A C18 H18C 109.5 . . ?
H18B C18 H18C 109.5 . . ?
C24 C19 C20 117.6(2) . . ?
C24 C19 C1 119.0(2) . . ?
C20 C19 C1 123.3(2) . . ?
C21 C20 C19 120.9(2) . . ?
C21 C20 H20 119.5 . . ?
C19 C20 H20 119.5 . . ?
C20 C21 C22 119.9(3) . . ?
C20 C21 H21 120.0 . . ?
C22 C21 H21 120.0 . . ?
C23 C22 O2 123.8(3) . . ?
C23 C22 C21 119.9(3) . . ?
O2 C22 C21 116.3(3) . . ?
C22 C23 C24 119.4(3) . . ?
C22 C23 H23 120.3 . . ?
C24 C23 H23 120.3 . . ?
C19 C24 C23 122.1(3) . . ?
C19 C24 H24 119.0 . . ?
C23 C24 H24 119.0 . . ?
O2 C25 H25A 109.5 . . ?
O2 C25 H25B 109.5 . . ?
H25A C25 H25B 109.5 . . ?
O2 C25 H25C 109.5 . . ?
H25A C25 H25C 109.5 . . ?
H25B C25 H25C 109.5 . . ?
C5A N2 C9A 107.78(18) . . ?
C5A N2 C1A 105.87(17) . . ?
C9A N2 C1A 117.98(18) . . ?
C5A N2 H2N 108.5(17) . . ?
C9A N2 H2N 107.1(17) . . ?
C1A N2 H2N 109.3(17) . . ?
C15A O3 C18A 118.0(3) . . ?
C22A O4 C25A 118.1(3) . . ?
C19A C1A C2A 111.4(2) . . ?
C19A C1A N2 116.84(19) . . ?
C2A C1A N2 106.9(2) . . ?
C19A C1A H1A 107.1 . . ?
C2A C1A H1A 107.1 . . ?
N2 C1A H1A 107.1 . . ?
C3A C2A C1A 112.5(2) . . ?
C3A C2A H2A1 109.1 . . ?
C1A C2A H2A1 109.1 . . ?
C3A C2A H2A2 109.1 . . ?
C1A C2A H2A2 109.1 . . ?
H2A1 C2A H2A2 107.8 . . ?
C4A C3A C2A 111.4(2) . . ?
C4A C3A H3A1 109.4 . . ?
C2A C3A H3A1 109.4 . . ?
C4A C3A H3A2 109.4 . . ?
C2A C3A H3A2 109.4 . . ?
H3A1 C3A H3A2 108.0 . . ?
C3A C4A C5A 115.5(2) . . ?
C3A C4A C10A 117.3(2) . . ?
C5A C4A C10A 103.5(2) . . ?
C3A C4A H4A 106.6 . . ?
C5A C4A H4A 106.6 . . ?
C10A C4A H4A 106.6 . . ?
C6A C5A C4A 102.6(2) . . ?
C6A C5A N2 113.2(2) . . ?
C4A C5A N2 111.7(2) . . ?
C6A C5A H5A 109.7 . . ?
C4A C5A H5A 109.7 . . ?
N2 C5A H5A 109.7 . . ?
C5A C6A C7A 114.1(2) . . ?
C5A C6A C11A 103.4(2) . . ?
C7A C6A C11A 117.2(2) . . ?
C5A C6A H6A 107.2 . . ?
C7A C6A H6A 107.2 . . ?
C11A C6A H6A 107.2 . . ?
C6A C7A C8A 110.4(2) . . ?
C6A C7A H7A1 109.6 . . ?
C8A C7A H7A1 109.6 . . ?
C6A C7A H7A2 109.6 . . ?
C8A C7A H7A2 109.6 . . ?
H7A1 C7A H7A2 108.1 . . ?
C7A C8A C9A 113.4(2) . . ?
C7A C8A H8A1 108.9 . . ?
C9A C8A H8A1 108.9 . . ?
C7A C8A H8A2 108.9 . . ?
C9A C8A H8A2 108.9 . . ?
H8A1 C8A H8A2 107.7 . . ?
C12A C9A C8A 109.6(2) . . ?
C12A C9A N2 116.38(19) . . ?
C8A C9A N2 107.41(19) . . ?
C12A C9A H9A 107.7 . . ?
C8A C9A H9A 107.7 . . ?
N2 C9A H9A 107.7 . . ?
C11A C10A C4A 105.9(2) . . ?
C11A C10A H10C 110.6 . . ?
C4A C10A H10C 110.6 . . ?
C11A C10A H10D 110.6 . . ?
C4A C10A H10D 110.6 . . ?
H10C C10A H10D 108.7 . . ?
C10A C11A C6A 105.2(2) . . ?
C10A C11A H11C 110.7 . . ?
C6A C11A H11C 110.7 . . ?
C10A C11A H11D 110.7 . . ?
C6A C11A H11D 110.7 . . ?
H11C C11A H11D 108.8 . . ?
C17A C12A C13A 118.1(3) . . ?
C17A C12A C9A 119.1(2) . . ?
C13A C12A C9A 122.5(2) . . ?
C14A C13A C12A 121.0(3) . . ?
C14A C13A H13A 119.5 . . ?
C12A C13A H13A 119.5 . . ?
C13A C14A C15A 120.2(3) . . ?
C13A C14A H14A 119.9 . . ?
C15A C14A H14A 119.9 . . ?
O3 C15A C16A 124.7(3) . . ?
O3 C15A C14A 115.7(3) . . ?
C16A C15A C14A 119.6(3) . . ?
C15A C16A C17A 119.8(3) . . ?
C15A C16A H16A 120.1 . . ?
C17A C16A H16A 120.1 . . ?
C12A C17A C16A 121.4(3) . . ?
C12A C17A H17A 119.3 . . ?
C16A C17A H17A 119.3 . . ?
O3 C18A H18D 109.5 . . ?
O3 C18A H18E 109.5 . . ?
H18D C18A H18E 109.5 . . ?
O3 C18A H18F 109.5 . . ?
H18D C18A H18F 109.5 . . ?
H18E C18A H18F 109.5 . . ?
C24A C19A C20A 117.9(3) . . ?
C24A C19A C1A 118.8(2) . . ?
C20A C19A C1A 123.2(2) . . ?
C21A C20A C19A 121.6(3) . . ?
C21A C20A H20A 119.2 . . ?
C19A C20A H20A 119.2 . . ?
C20A C21A C22A 119.0(3) . . ?
C20A C21A H21A 120.5 . . ?
C22A C21A H21A 120.5 . . ?
O4 C22A C23A 115.8(3) . . ?
O4 C22A C21A 123.9(3) . . ?
C23A C22A C21A 120.3(3) . . ?
C24A C23A C22A 119.7(3) . . ?
C24A C23A H23A 120.1 . . ?
C22A C23A H23A 120.1 . . ?
C23A C24A C19A 121.3(3) . . ?
C23A C24A H24A 119.4 . . ?
C19A C24A H24A 119.4 . . ?
O4 C25A H25D 109.5 . . ?
O4 C25A H25E 109.5 . . ?
H25D C25A H25E 109.5 . . ?
O4 C25A H25F 109.5 . . ?
H25D C25A H25F 109.5 . . ?
H25E C25A H25F 109.5 . . ?
O7 C53 O8 129.8(3) . . ?
F4 C54 F5 85.5(13) . . ?
F4 C54 F6 118.2(14) . . ?
F5 C54 F6 103.6(13) . . ?
F5A C54A F6A 123.6(15) . . ?
F5A C54A F4A 102.0(12) . . ?
F6A C54A F4A 93.5(13) . . ?
O5 C52 O6 130.0(2) . . ?
O5 C52 C51 112.9(5) . . ?
O6 C52 C51 117.1(5) . . ?
O5 C52 C51A 115.7(4) . . ?
O6 C52 C51A 114.2(4) . . ?
C51 C52 C51A 3.2(8) . . ?
F1 C51 F3 109.6(14) . . ?
F1 C51 F2 102.7(12) . . ?
F3 C51 F2 104.0(12) . . ?
F1 C51 C52 113.9(10) . . ?
F3 C51 C52 113.3(11) . . ?
F2 C51 C52 112.4(10) . . ?
F3A C51A F1A 104.6(11) . . ?
F3A C51A F2A 106.3(9) . . ?
F1A C51A F2A 105.8(10) . . ?
F3A C51A C52 114.9(8) . . ?
F1A C51A C52 111.8(8) . . ?
F2A C51A C52 112.6(7) . . ?
Cl2 C101 Cl1 110.6(2) . . ?
Cl2 C101 Cl3 109.4(2) . . ?
Cl1 C101 Cl3 110.9(2) . . ?
Cl2 C101 H101 108.6 . . ?
Cl1 C101 H101 108.6 . . ?
Cl3 C101 H101 108.6 . . ?
Cl6 C102 Cl5 108.5(5) . . ?
Cl6 C102 Cl4 113.2(5) . . ?
Cl5 C102 Cl4 106.9(4) . . ?
Cl6 C102 H102 109.4 . . ?
Cl5 C102 H102 109.4 . . ?
Cl4 C102 H102 109.4 . . ?
Cl5A C103 Cl6A 102.3(15) . . ?
Cl5A C103 Cl4A 100.6(14) . . ?
Cl6A C103 Cl4A 95.4(14) . . ?
Cl5A C103 H103 118.2 . . ?
Cl6A C103 H103 118.2 . . ?
Cl4A C103 H103 118.2 . . ?

loop_
_geom_bond_atom_site_label_1
_geom_bond_atom_site_label_2
_geom_bond_distance
_geom_bond_site_symmetry_2
_geom_bond_publ_flag
N1 C5 1.537(3) . ?
N1 C9 1.540(3) . ?
N1 C1 1.548(3) . ?
N1 H1N 0.90(3) . ?
O1 C15 1.372(3) . ?
O1 C18 1.421(5) . ?
O2 C22 1.377(3) . ?
O2 C25 1.435(4) . ?
C1 C19 1.503(3) . ?
C1 C2 1.533(4) . ?
C1 H1 0.9800 . ?
C2 C3 1.509(4) . ?
C2 H2A 0.9700 . ?
C2 H2B 0.9700 . ?
C3 C4 1.516(4) . ?
C3 H3A 0.9700 . ?
C3 H3B 0.9700 . ?
C4 C5 1.522(4) . ?
C4 C10 1.543(4) . ?
C4 H4 0.9800 . ?
C5 C6 1.523(3) . ?
C5 H5 0.9800 . ?
C6 C7 1.513(4) . ?
C6 C11 1.544(4) . ?
C6 H6 0.9800 . ?
C7 C8 1.517(4) . ?
C7 H7A 0.9700 . ?
C7 H7B 0.9700 . ?
C8 C9 1.534(4) . ?
C8 H8A 0.9700 . ?
C8 H8B 0.9700 . ?
C9 C12 1.501(3) . ?
C9 H9 0.9800 . ?
C10 C11 1.526(4) . ?
C10 H10A 0.9700 . ?
C10 H10B 0.9700 . ?
C11 H11A 0.9700 . ?
C11 H11B 0.9700 . ?
C12 C17 1.384(4) . ?
C12 C13 1.386(4) . ?
C13 C14 1.381(4) . ?
C13 H13 0.9300 . ?
C14 C15 1.378(4) . ?
C14 H14 0.9300 . ?
C15 C16 1.384(4) . ?
C16 C17 1.373(4) . ?
C16 H16 0.9300 . ?
C17 H17 0.9300 . ?
C18 H18A 0.9600 . ?
C18 H18B 0.9600 . ?
C18 H18C 0.9600 . ?
C19 C24 1.373(4) . ?
C19 C20 1.395(4) . ?
C20 C21 1.376(4) . ?
C20 H20 0.9300 . ?
C21 C22 1.385(4) . ?
C21 H21 0.9300 . ?
C22 C23 1.371(4) . ?
C23 C24 1.380(4) . ?
C23 H23 0.9300 . ?
C24 H24 0.9300 . ?
C25 H25A 0.9600 . ?
C25 H25B 0.9600 . ?
C25 H25C 0.9600 . ?
N2 C5A 1.541(3) . ?
N2 C9A 1.541(3) . ?
N2 C1A 1.545(3) . ?
N2 H2N 0.96(3) . ?
O3 C15A 1.371(4) . ?
O3 C18A 1.418(5) . ?
O4 C22A 1.373(4) . ?
O4 C25A 1.406(5) . ?
C1A C19A 1.498(4) . ?
C1A C2A 1.526(4) . ?
C1A H1A 0.9800 . ?
C2A C3A 1.521(4) . ?
C2A H2A1 0.9700 . ?
C2A H2A2 0.9700 . ?
C3A C4A 1.516(4) . ?
C3A H3A1 0.9700 . ?
C3A H3A2 0.9700 . ?
C4A C5A 1.519(4) . ?
C4A C10A 1.545(4) . ?
C4A H4A 0.9800 . ?
C5A C6A 1.507(4) . ?
C5A H5A 0.9800 . ?
C6A C7A 1.511(4) . ?
C6A C11A 1.544(4) . ?
C6A H6A 0.9800 . ?
C7A C8A 1.515(4) . ?
C7A H7A1 0.9700 . ?
C7A H7A2 0.9700 . ?
C8A C9A 1.531(4) . ?
C8A H8A1 0.9700 . ?
C8A H8A2 0.9700 . ?
C9A C12A 1.510(4) . ?
C9A H9A 0.9800 . ?
C10A C11A 1.534(4) . ?
C10A H10C 0.9700 . ?
C10A H10D 0.9700 . ?
C11A H11C 0.9700 . ?
C11A H11D 0.9700 . ?
C12A C17A 1.380(4) . ?
C12A C13A 1.389(4) . ?
C13A C14A 1.376(4) . ?
C13A H13A 0.9300 . ?
C14A C15A 1.387(4) . ?
C14A H14A 0.9300 . ?
C15A C16A 1.374(5) . ?
C16A C17A 1.388(4) . ?
C16A H16A 0.9300 . ?
C17A H17A 0.9300 . ?
C18A H18D 0.9600 . ?
C18A H18E 0.9600 . ?
C18A H18F 0.9600 . ?
C19A C24A 1.384(4) . ?
C19A C20A 1.388(4) . ?
C20A C21A 1.378(4) . ?
C20A H20A 0.9300 . ?
C21A C22A 1.385(4) . ?
C21A H21A 0.9300 . ?
C22A C23A 1.379(4) . ?
C23A C24A 1.375(4) . ?
C23A H23A 0.9300 . ?
C24A H24A 0.9300 . ?
C25A H25D 0.9600 . ?
C25A H25E 0.9600 . ?
C25A H25F 0.9600 . ?
O7 C53 1.220(3) . ?
O8 C53 1.235(3) . ?
F4 C54 1.246(11) . ?
F5 C54 1.270(13) . ?
F6 C54 1.265(12) . ?
F4A C54A 1.261(11) . ?
F5A C54A 1.266(11) . ?
F6A C54A 1.263(10) . ?
O5 C52 1.224(3) . ?
O6 C52 1.236(3) . ?
C52 C51 1.535(12) . ?
C52 C51A 1.544(6) . ?
F1 C51 1.278(12) . ?
F2 C51 1.284(12) . ?
F3 C51 1.274(12) . ?
F1A C51A 1.274(10) . ?
F2A C51A 1.295(10) . ?
F3A C51A 1.260(10) . ?
Cl1 C101 1.749(4) . ?
Cl2 C101 1.742(4) . ?
Cl3 C101 1.751(4) . ?
C101 H101 0.9800 . ?
Cl4 C102 1.748(7) . ?
Cl5 C102 1.726(7) . ?
Cl6 C102 1.693(8) . ?
C102 H102 0.9800 . ?
Cl4A C103 1.706(16) . ?
Cl5A C103 1.687(17) . ?
Cl6A C103 1.685(17) . ?
C103 H103 0.9800 . ?

loop_
_geom_hbond_atom_site_label_D
_geom_hbond_atom_site_label_H
_geom_hbond_atom_site_label_A
_geom_hbond_distance_DH
_geom_hbond_distance_HA
_geom_hbond_distance_DA
_geom_hbond_angle_DHA
_geom_hbond_site_symmetry_A
N1 H1N O6 0.90(3) 1.96(3) 2.848(3) 169(3) .
N2 H2N O8 0.96(3) 1.92(3) 2.865(3) 165(3) .

loop_
_geom_torsion_atom_site_label_1
_geom_torsion_atom_site_label_2
_geom_torsion_atom_site_label_3
_geom_torsion_atom_site_label_4
_geom_torsion
_geom_torsion_site_symmetry_1
_geom_torsion_site_symmetry_2
_geom_torsion_site_symmetry_3
_geom_torsion_site_symmetry_4
_geom_torsion_publ_flag
C5 N1 C1 C19 -173.5(2) . . . . ?
C9 N1 C1 C19 -53.8(3) . . . . ?
C5 N1 C1 C2 62.3(2) . . . . ?
C9 N1 C1 C2 -177.91(19) . . . . ?
C19 C1 C2 C3 169.7(2) . . . . ?
N1 C1 C2 C3 -63.1(3) . . . . ?
C1 C2 C3 C4 54.2(3) . . . . ?
C2 C3 C4 C5 -46.9(3) . . . . ?
C2 C3 C4 C10 74.4(3) . . . . ?
C3 C4 C5 C6 171.4(2) . . . . ?
C10 C4 C5 C6 42.4(2) . . . . ?
C3 C4 C5 N1 50.6(3) . . . . ?
C10 C4 C5 N1 -78.4(2) . . . . ?
C9 N1 C5 C4 175.19(19) . . . . ?
C1 N1 C5 C4 -57.6(2) . . . . ?
C9 N1 C5 C6 60.3(2) . . . . ?
C1 N1 C5 C6 -172.55(19) . . . . ?
C4 C5 C6 C7 -170.6(2) . . . . ?
N1 C5 C6 C7 -49.4(3) . . . . ?
C4 C5 C6 C11 -41.1(2) . . . . ?
N1 C5 C6 C11 80.0(2) . . . . ?
C5 C6 C7 C8 43.0(3) . . . . ?
C11 C6 C7 C8 -79.3(3) . . . . ?
C6 C7 C8 C9 -50.9(3) . . . . ?
C7 C8 C9 C12 -166.6(2) . . . . ?
C7 C8 C9 N1 63.9(3) . . . . ?
C5 N1 C9 C12 168.4(2) . . . . ?
C1 N1 C9 C12 47.9(3) . . . . ?
C5 N1 C9 C8 -66.2(2) . . . . ?
C1 N1 C9 C8 173.3(2) . . . . ?
C3 C4 C10 C11 -154.1(2) . . . . ?
C5 C4 C10 C11 -27.4(3) . . . . ?
C4 C10 C11 C6 2.0(3) . . . . ?
C7 C6 C11 C10 151.9(2) . . . . ?
C5 C6 C11 C10 24.1(3) . . . . ?
C8 C9 C12 C17 117.7(3) . . . . ?
N1 C9 C12 C17 -119.0(3) . . . . ?
C8 C9 C12 C13 -56.8(3) . . . . ?
N1 C9 C12 C13 66.5(3) . . . . ?
C17 C12 C13 C14 2.4(4) . . . . ?
C9 C12 C13 C14 176.9(2) . . . . ?
C12 C13 C14 C15 -0.9(4) . . . . ?
C18 O1 C15 C14 -8.7(4) . . . . ?
C18 O1 C15 C16 169.8(3) . . . . ?
C13 C14 C15 O1 176.9(3) . . . . ?
C13 C14 C15 C16 -1.6(4) . . . . ?
O1 C15 C16 C17 -176.1(3) . . . . ?
C14 C15 C16 C17 2.5(4) . . . . ?
C15 C16 C17 C12 -1.0(4) . . . . ?
C13 C12 C17 C16 -1.4(4) . . . . ?
C9 C12 C17 C16 -176.2(3) . . . . ?
C2 C1 C19 C24 -125.7(3) . . . . ?
N1 C1 C19 C24 111.9(3) . . . . ?
C2 C1 C19 C20 50.4(3) . . . . ?
N1 C1 C19 C20 -72.0(3) . . . . ?
C24 C19 C20 C21 -3.5(4) . . . . ?
C1 C19 C20 C21 -179.7(2) . . . . ?
C19 C20 C21 C22 0.8(4) . . . . ?
C25 O2 C22 C23 -4.9(5) . . . . ?
C25 O2 C22 C21 174.1(3) . . . . ?
C20 C21 C22 C23 2.3(4) . . . . ?
C20 C21 C22 O2 -176.7(3) . . . . ?
O2 C22 C23 C24 176.5(3) . . . . ?
C21 C22 C23 C24 -2.4(5) . . . . ?
C20 C19 C24 C23 3.4(4) . . . . ?
C1 C19 C24 C23 179.7(3) . . . . ?
C22 C23 C24 C19 -0.5(5) . . . . ?
C5A N2 C1A C19A -167.4(2) . . . . ?
C9A N2 C1A C19A -46.7(3) . . . . ?
C5A N2 C1A C2A 67.0(2) . . . . ?
C9A N2 C1A C2A -172.3(2) . . . . ?
C19A C1A C2A C3A 167.1(2) . . . . ?
N2 C1A C2A C3A -64.1(3) . . . . ?
C1A C2A C3A C4A 50.3(3) . . . . ?
C2A C3A C4A C5A -42.5(3) . . . . ?
C2A C3A C4A C10A 79.9(3) . . . . ?
C3A C4A C5A C6A 170.8(2) . . . . ?
C10A C4A C5A C6A 41.3(3) . . . . ?
C3A C4A C5A N2 49.3(3) . . . . ?
C10A C4A C5A N2 -80.3(3) . . . . ?
C9A N2 C5A C6A 57.3(2) . . . . ?
C1A N2 C5A C6A -175.6(2) . . . . ?
C9A N2 C5A C4A 172.5(2) . . . . ?
C1A N2 C5A C4A -60.4(2) . . . . ?
C4A C5A C6A C7A -171.5(2) . . . . ?
N2 C5A C6A C7A -51.0(3) . . . . ?
C4A C5A C6A C11A -43.1(3) . . . . ?
N2 C5A C6A C11A 77.4(3) . . . . ?
C5A C6A C7A C8A 47.3(3) . . . . ?
C11A C6A C7A C8A -73.8(3) . . . . ?
C6A C7A C8A C9A -54.0(3) . . . . ?
C7A C8A C9A C12A -170.7(2) . . . . ?
C7A C8A C9A N2 62.0(3) . . . . ?
C5A N2 C9A C12A 175.9(2) . . . . ?
C1A N2 C9A C12A 56.2(3) . . . . ?
C5A N2 C9A C8A -60.9(2) . . . . ?
C1A N2 C9A C8A 179.4(2) . . . . ?
C3A C4A C10A C11A -151.9(2) . . . . ?
C5A C4A C10A C11A -23.5(3) . . . . ?
C4A C10A C11A C6A -2.7(3) . . . . ?
C5A C6A C11A C10A 28.2(3) . . . . ?
C7A C6A C11A C10A 154.7(2) . . . . ?
C8A C9A C12A C17A 122.5(3) . . . . ?
N2 C9A C12A C17A -115.5(3) . . . . ?
C8A C9A C12A C13A -51.3(3) . . . . ?
N2 C9A C12A C13A 70.7(3) . . . . ?
C17A C12A C13A C14A 1.7(4) . . . . ?
C9A C12A C13A C14A 175.5(2) . . . . ?
C12A C13A C14A C15A 0.0(4) . . . . ?
C18A O3 C15A C16A 3.5(5) . . . . ?
C18A O3 C15A C14A -176.2(3) . . . . ?
C13A C14A C15A O3 177.8(3) . . . . ?
C13A C14A C15A C16A -1.9(5) . . . . ?
O3 C15A C16A C17A -177.6(3) . . . . ?
C14A C15A C16A C17A 2.0(5) . . . . ?
C13A C12A C17A C16A -1.6(4) . . . . ?
C9A C12A C17A C16A -175.6(3) . . . . ?
C15A C16A C17A C12A -0.3(5) . . . . ?
C2A C1A C19A C24A -119.8(3) . . . . ?
N2 C1A C19A C24A 116.9(3) . . . . ?
C2A C1A C19A C20A 57.1(3) . . . . ?
N2 C1A C19A C20A -66.2(3) . . . . ?
C24A C19A C20A C21A -2.6(4) . . . . ?
C1A C19A C20A C21A -179.5(2) . . . . ?
C19A C20A C21A C22A 0.5(4) . . . . ?
C25A O4 C22A C23A -169.2(3) . . . . ?
C25A O4 C22A C21A 10.0(5) . . . . ?
C20A C21A C22A O4 -176.8(3) . . . . ?
C20A C21A C22A C23A 2.4(4) . . . . ?
O4 C22A C23A C24A 176.1(3) . . . . ?
C21A C22A C23A C24A -3.1(4) . . . . ?
C22A C23A C24A C19A 0.9(4) . . . . ?
C20A C19A C24A C23A 1.9(4) . . . . ?
C1A C19A C24A C23A 179.0(2) . . . . ?
O5 C52 C51 F1 -177.3(15) . . . . ?
O6 C52 C51 F1 2.4(18) . . . . ?
C51A C52 C51 F1 29(15) . . . . ?
O5 C52 C51 F3 -51.1(14) . . . . ?
O6 C52 C51 F3 128.6(12) . . . . ?
C51A C52 C51 F3 156(16) . . . . ?
O5 C52 C51 F2 66.4(13) . . . . ?
O6 C52 C51 F2 -113.9(12) . . . . ?
C51A C52 C51 F2 -87(15) . . . . ?
O5 C52 C51A F3A -143.8(13) . . . . ?
O6 C52 C51A F3A 37.3(15) . . . . ?
C51 C52 C51A F3A -116(16) . . . . ?
O5 C52 C51A F1A 97.1(16) . . . . ?
O6 C52 C51A F1A -81.8(17) . . . . ?
C51 C52 C51A F1A 125(16) . . . . ?
O5 C52 C51A F2A -21.9(14) . . . . ?
O6 C52 C51A F2A 159.2(12) . . . . ?
C51 C52 C51A F2A 6(15) . . . . ?
